data_1554167
loop_
_publ_author_name
'Chen, Jiawei'
'Gowda, Ravikumar R.'
'He, Jianghua'
'Zhang, Yuetao'
'Chen, Eugene Y.-X.'

_publ_section_title
;
 Controlled or High-Speed Group Transfer Polymerization by Silyl Ketene
 Acetals without Catalyst
;
_journal_issue 21
_journal_name_full Macromolecules
_journal_page_first 8075
_journal_paper_doi 10.1021/acs.macromol.6b01654
_journal_volume 49
_journal_year 2016
_chemical_formula_moiety 'C30 H36 Fe2 O4 Si'
_chemical_formula_sum 'C30 H36 Fe2 O4 Si'
_chemical_formula_weight 600.38
_space_group_crystal_system monoclinic
_space_group_IT_number 14
_space_group_name_Hall '-P 2yn'
_space_group_name_H-M_alt 'P 1 21/n 1'
_atom_sites_solution_hydrogens geom
_atom_sites_solution_primary direct
_atom_sites_solution_secondary difmap
_audit_creation_method SHELXL-97
_cell_angle_alpha 90.00
_cell_angle_beta 93.2918(17)
_cell_angle_gamma 90.00
_cell_formula_units_Z 4
_cell_length_a 13.7997(5)
_cell_length_b 10.1592(4)
_cell_length_c 19.6502(7)
_cell_measurement_reflns_used 9976
_cell_measurement_temperature 100(2)
_cell_measurement_theta_max 33.35
_cell_measurement_theta_min 2.49
_cell_volume 2750.29(18)
_computing_cell_refinement 'Bruker SAINT'
_computing_data_collection 'Bruker APEX3'
_computing_data_reduction 'Bruker SAINT'
_computing_structure_refinement 'SHELXL-97 (Sheldrick, 2008)'
_computing_structure_solution 'SHELXS-97 (Sheldrick, 2008)'
_diffrn_ambient_temperature 100(2)
_diffrn_measured_fraction_theta_full 0.999
_diffrn_measured_fraction_theta_max 0.999
_diffrn_measurement_device_type 'Bruker APEX-II CCD'
_diffrn_measurement_method '\f and \w scans'
_diffrn_radiation_monochromator graphite
_diffrn_radiation_source 'fine-focus sealed tube'
_diffrn_radiation_type MoK\a
_diffrn_radiation_wavelength 0.71073
_diffrn_reflns_av_R_equivalents 0.0531
_diffrn_reflns_av_sigmaI/netI 0.0315
_diffrn_reflns_limit_h_max 20
_diffrn_reflns_limit_h_min -20
_diffrn_reflns_limit_k_max 15
_diffrn_reflns_limit_k_min -8
_diffrn_reflns_limit_l_max 29
_diffrn_reflns_limit_l_min -29
_diffrn_reflns_number 86021
_diffrn_reflns_theta_full 32.03
_diffrn_reflns_theta_max 32.03
_diffrn_reflns_theta_min 2.49
_exptl_absorpt_coefficient_mu 1.133
_exptl_absorpt_correction_T_max 0.7727
_exptl_absorpt_correction_T_min 0.4522
_exptl_absorpt_correction_type multi-scan
_exptl_absorpt_process_details 'SCALE (Bruker, 2009)'
_exptl_crystal_colour orange
_exptl_crystal_density_diffrn 1.450
_exptl_crystal_density_method 'not measured'
_exptl_crystal_description plate
_exptl_crystal_F_000 1256
_exptl_crystal_size_max 0.83
_exptl_crystal_size_mid 0.38
_exptl_crystal_size_min 0.24
_refine_diff_density_max 1.790
_refine_diff_density_min -0.788
_refine_diff_density_rms 0.116
_refine_ls_extinction_method none
_refine_ls_goodness_of_fit_ref 1.036
_refine_ls_hydrogen_treatment mixed
_refine_ls_matrix_type full
_refine_ls_number_parameters 334
_refine_ls_number_reflns 9570
_refine_ls_number_restraints 0
_refine_ls_restrained_S_all 1.036
_refine_ls_R_factor_all 0.0648
_refine_ls_R_factor_gt 0.0463
_refine_ls_shift/su_max 0.001
_refine_ls_shift/su_mean 0.000
_refine_ls_structure_factor_coef Fsqd
_refine_ls_weighting_details 'calc w=1/[\s^2^(Fo^2^)+(0.0690P)^2^+4.8192P] where P=(Fo^2^+2Fc^2^)/3'
_refine_ls_weighting_scheme calc
_refine_ls_wR_factor_gt 0.1255
_refine_ls_wR_factor_ref 0.1378
_reflns_number_gt 7577
_reflns_number_total 9570
_reflns_threshold_expression >2sigma(I)
_cod_data_source_file ma6b01654_si_002.cif
_cod_data_source_block ec114
_cod_original_sg_symbol_H-M 'P 21/n'
_cod_database_code 1554167

loop_
_symmetry_equiv_pos_as_xyz
'x, y, z'
'-x+1/2, y+1/2, -z+1/2'
'-x, -y, -z'
'x-1/2, -y-1/2, z-1/2'

loop_
_atom_site_label
_atom_site_type_symbol
_atom_site_fract_x
_atom_site_fract_y
_atom_site_fract_z
_atom_site_U_iso_or_equiv
_atom_site_adp_type
_atom_site_occupancy
_atom_site_symmetry_multiplicity
_atom_site_calc_flag
_atom_site_refinement_flags
Fe1 Fe 0.41316(2) 0.36870(3) -0.111956(15) 0.01076(7) Uani 1 1 d .
C1 C 0.29489(15) 0.3902(2) -0.05407(11) 0.0126(4) Uani 1 1 d .
C2 C 0.37369(15) 0.4746(2) -0.02936(11) 0.0137(4) Uani 1 1 d .
H2A H 0.4067 0.4713 0.0173 0.016 Uiso 1 1 calc R
C3 C 0.39819(16) 0.5614(2) -0.08291(11) 0.0153(4) Uani 1 1 d .
H3A H 0.4509 0.6291 -0.0801 0.018 Uiso 1 1 calc R
C4 C 0.33536(16) 0.5338(2) -0.14110(11) 0.0161(4) Uani 1 1 d .
H4A H 0.3363 0.5786 -0.1864 0.019 Uiso 1 1 calc R
C5 C 0.27216(15) 0.4286(2) -0.12418(11) 0.0140(4) Uani 1 1 d .
H5A H 0.2211 0.3879 -0.1556 0.017 Uiso 1 1 calc R
C6 C 0.45744(16) 0.1759(2) -0.10631(12) 0.0164(4) Uani 1 1 d .
H6A H 0.4285 0.1055 -0.0782 0.020 Uiso 1 1 calc R
C7 C 0.53535(16) 0.2610(2) -0.08449(12) 0.0177(4) Uani 1 1 d .
H7A H 0.5707 0.2606 -0.0386 0.021 Uiso 1 1 calc R
C8 C 0.55309(16) 0.3483(2) -0.13980(13) 0.0196(4) Uani 1 1 d .
H8A H 0.6033 0.4192 -0.1395 0.024 Uiso 1 1 calc R
C9 C 0.48608(18) 0.3160(2) -0.19515(12) 0.0200(4) Uani 1 1 d .
H9A H 0.4812 0.3607 -0.2405 0.024 Uiso 1 1 calc R
C10 C 0.42670(17) 0.2095(2) -0.17470(12) 0.0175(4) Uani 1 1 d .
H10A H 0.3732 0.1665 -0.2031 0.021 Uiso 1 1 calc R
Fe2 Fe 0.30370(2) 0.10469(3) 0.153369(15) 0.01289(8) Uani 1 1 d .
C11 C 0.32670(16) 0.2323(2) 0.07511(11) 0.0158(4) Uani 1 1 d .
C12 C 0.32880(19) 0.3010(2) 0.13963(12) 0.0215(5) Uani 1 1 d .
H12A H 0.2838 0.3736 0.1514 0.026 Uiso 1 1 calc R
C13 C 0.4029(2) 0.2467(3) 0.18442(13) 0.0249(5) Uani 1 1 d .
H13A H 0.4190 0.2747 0.2325 0.030 Uiso 1 1 calc R
C14 C 0.44900(17) 0.1440(3) 0.14917(13) 0.0230(5) Uani 1 1 d .
H14A H 0.5034 0.0874 0.1681 0.028 Uiso 1 1 calc R
C15 C 0.40303(16) 0.1349(2) 0.08212(12) 0.0178(4) Uani 1 1 d .
H15A H 0.4201 0.0705 0.0462 0.021 Uiso 1 1 calc R
C16 C 0.17533(17) 0.0098(3) 0.13121(13) 0.0248(5) Uani 1 1 d .
H16A H 0.1331 0.0199 0.0884 0.030 Uiso 1 1 calc R
C17 C 0.17018(18) 0.0872(3) 0.19144(14) 0.0261(5) Uani 1 1 d .
H17A H 0.1235 0.1606 0.1984 0.031 Uiso 1 1 calc R
C18 C 0.2433(2) 0.0413(3) 0.23995(13) 0.0256(5) Uani 1 1 d .
H18A H 0.2572 0.0771 0.2869 0.031 Uiso 1 1 calc R
C19 C 0.2932(2) -0.0644(3) 0.20955(14) 0.0265(5) Uani 1 1 d .
H19A H 0.3487 -0.1154 0.2313 0.032 Uiso 1 1 calc R
C20 C 0.2511(2) -0.0833(3) 0.14234(14) 0.0254(5) Uani 1 1 d .
H20A H 0.2719 -0.1499 0.1087 0.030 Uiso 1 1 calc R
Si1 Si 0.24366(4) 0.26222(6) -0.00031(3) 0.01320(12) Uani 1 1 d .
O1 O 0.22163(14) 0.12001(16) -0.03776(9) 0.0214(3) Uani 1 1 d .
O2 O 0.13385(12) 0.30515(18) 0.02095(9) 0.0215(3) Uani 1 1 d .
O3 O 0.17276(15) 0.1487(2) -0.15082(11) 0.0321(5) Uani 1 1 d .
O4 O 0.16633(15) 0.4931(2) 0.08400(10) 0.0280(4) Uani 1 1 d .
C21 C 0.21790(15) 0.0699(2) -0.10208(11) 0.0156(4) Uani 1 1 d .
C22 C 0.25559(15) -0.0473(2) -0.11580(11) 0.0147(4) Uani 1 1 d .
C23 C 0.2489(2) -0.1064(3) -0.18608(13) 0.0274(5) Uani 1 1 d .
H23A H 0.2811 -0.1924 -0.1850 0.041 Uiso 1 1 calc R
H23B H 0.2808 -0.0481 -0.2176 0.041 Uiso 1 1 calc R
H23C H 0.1806 -0.1172 -0.2014 0.041 Uiso 1 1 calc R
C24 C 0.30789(17) -0.1265(2) -0.06065(12) 0.0190(4) Uani 1 1 d .
H24A H 0.3305 -0.2093 -0.0798 0.029 Uiso 1 1 calc R
H24B H 0.2636 -0.1456 -0.0247 0.029 Uiso 1 1 calc R
H24C H 0.3637 -0.0764 -0.0415 0.029 Uiso 1 1 calc R
C25 C 0.0691(2) 0.1582(4) -0.1443(2) 0.0517(11) Uani 1 1 d .
H25A H 0.0406 0.2154 -0.1802 0.078 Uiso 1 1 calc R
H25B H 0.0565 0.1953 -0.0996 0.078 Uiso 1 1 calc R
H25C H 0.0401 0.0704 -0.1485 0.078 Uiso 1 1 calc R
C26 C 0.10658(18) 0.3852(2) 0.07261(13) 0.0210(4) Uani 1 1 d .
C27 C 0.02847(19) 0.3653(3) 0.10733(15) 0.0282(6) Uani 1 1 d .
C28 C -0.0320(2) 0.2414(4) 0.09643(18) 0.0389(7) Uani 1 1 d .
H28A H -0.0866 0.2434 0.1262 0.058 Uiso 1 1 calc R
H28B H 0.0083 0.1640 0.1073 0.058 Uiso 1 1 calc R
H28C H -0.0569 0.2369 0.0488 0.058 Uiso 1 1 calc R
C29 C -0.0045(3) 0.4590(4) 0.15906(16) 0.0439(9) Uani 1 1 d .
H29A H -0.0635 0.4249 0.1784 0.066 Uiso 1 1 calc R
H29B H -0.0184 0.5445 0.1376 0.066 Uiso 1 1 calc R
H29C H 0.0465 0.4694 0.1954 0.066 Uiso 1 1 calc R
C30 C 0.1462(2) 0.5967(3) 0.03594(16) 0.0301(6) Uani 1 1 d .
H30A H 0.1903 0.6705 0.0461 0.045 Uiso 1 1 calc R
H30B H 0.0789 0.6262 0.0390 0.045 Uiso 1 1 calc R
H30C H 0.1554 0.5643 -0.0102 0.045 Uiso 1 1 calc R

loop_
_atom_site_aniso_label
_atom_site_aniso_U_11
_atom_site_aniso_U_22
_atom_site_aniso_U_33
_atom_site_aniso_U_23
_atom_site_aniso_U_13
_atom_site_aniso_U_12
Fe1 0.01150(13) 0.00928(13) 0.01187(13) 0.00062(10) 0.00383(10) 0.00140(10)
C1 0.0132(8) 0.0108(9) 0.0142(8) 0.0005(7) 0.0046(7) 0.0029(7)
C2 0.0152(9) 0.0116(9) 0.0146(9) -0.0015(7) 0.0040(7) 0.0021(7)
C3 0.0165(9) 0.0106(9) 0.0194(10) -0.0003(7) 0.0055(7) 0.0014(7)
C4 0.0205(10) 0.0113(9) 0.0169(9) 0.0041(7) 0.0036(7) 0.0046(7)
C5 0.0140(8) 0.0127(9) 0.0155(9) 0.0015(7) 0.0015(7) 0.0039(7)
C6 0.0174(9) 0.0127(9) 0.0196(10) -0.0007(8) 0.0056(7) 0.0033(7)
C7 0.0151(9) 0.0164(10) 0.0218(10) -0.0013(8) 0.0023(8) 0.0040(8)
C8 0.0145(9) 0.0181(10) 0.0271(11) -0.0010(9) 0.0094(8) 0.0004(8)
C9 0.0224(10) 0.0214(11) 0.0170(10) 0.0010(8) 0.0098(8) 0.0042(8)
C10 0.0194(10) 0.0156(10) 0.0177(10) -0.0054(8) 0.0034(8) 0.0024(8)
Fe2 0.01359(14) 0.01327(15) 0.01216(14) 0.00254(10) 0.00391(10) 0.00119(10)
C11 0.0214(10) 0.0130(9) 0.0138(9) 0.0027(7) 0.0069(7) -0.0009(7)
C12 0.0325(12) 0.0135(10) 0.0190(10) -0.0013(8) 0.0077(9) -0.0032(9)
C13 0.0309(13) 0.0256(12) 0.0183(10) -0.0016(9) 0.0020(9) -0.0105(10)
C14 0.0168(10) 0.0319(13) 0.0205(11) 0.0025(9) 0.0020(8) -0.0050(9)
C15 0.0152(9) 0.0224(11) 0.0164(9) 0.0018(8) 0.0064(7) -0.0013(8)
C16 0.0164(10) 0.0336(14) 0.0246(11) 0.0054(10) 0.0024(8) -0.0082(9)
C17 0.0191(10) 0.0300(13) 0.0305(13) 0.0067(10) 0.0136(9) 0.0043(9)
C18 0.0293(12) 0.0316(14) 0.0169(10) 0.0072(9) 0.0090(9) -0.0035(10)
C19 0.0275(12) 0.0236(12) 0.0284(12) 0.0150(10) 0.0021(10) 0.0021(10)
C20 0.0294(12) 0.0169(11) 0.0306(13) 0.0007(9) 0.0084(10) -0.0054(9)
Si1 0.0143(3) 0.0098(3) 0.0162(3) 0.0003(2) 0.0068(2) 0.00120(19)
O1 0.0304(9) 0.0113(7) 0.0235(8) -0.0031(6) 0.0096(7) -0.0015(6)
O2 0.0129(7) 0.0239(9) 0.0284(9) -0.0090(7) 0.0075(6) -0.0015(6)
O3 0.0313(10) 0.0189(9) 0.0434(12) 0.0115(8) -0.0204(9) -0.0031(7)
O4 0.0337(10) 0.0234(9) 0.0264(9) 0.0026(7) -0.0013(7) -0.0024(8)
C21 0.0144(9) 0.0134(9) 0.0185(9) 0.0020(8) -0.0017(7) -0.0019(7)
C22 0.0154(9) 0.0155(9) 0.0131(9) -0.0008(7) 0.0005(7) -0.0027(7)
C23 0.0357(14) 0.0294(13) 0.0171(11) -0.0073(9) 0.0015(9) -0.0066(11)
C24 0.0192(10) 0.0150(10) 0.0226(10) 0.0008(8) -0.0018(8) 0.0033(8)
C25 0.0300(15) 0.0355(17) 0.086(3) -0.0104(18) -0.0312(17) 0.0115(13)
C26 0.0207(10) 0.0222(11) 0.0204(10) 0.0027(9) 0.0036(8) 0.0055(9)
C27 0.0178(10) 0.0386(15) 0.0285(12) 0.0032(11) 0.0042(9) 0.0111(10)
C28 0.0229(12) 0.0470(19) 0.0472(18) 0.0183(15) 0.0050(12) -0.0017(12)
C29 0.0395(16) 0.064(2) 0.0293(14) 0.0055(15) 0.0143(12) 0.0308(16)
C30 0.0373(15) 0.0191(12) 0.0338(14) 0.0030(10) 0.0023(11) 0.0006(10)

loop_
_atom_type_symbol
_atom_type_description
_atom_type_scat_dispersion_real
_atom_type_scat_dispersion_imag
_atom_type_scat_source
C C 0.0033 0.0016 'International Tables Vol C Tables 4.2.6.8 and 6.1.1.4'
H H 0.0000 0.0000 'International Tables Vol C Tables 4.2.6.8 and 6.1.1.4'
O O 0.0106 0.0060 'International Tables Vol C Tables 4.2.6.8 and 6.1.1.4'
Si Si 0.0817 0.0704 'International Tables Vol C Tables 4.2.6.8 and 6.1.1.4'
Fe Fe 0.3463 0.8444 'International Tables Vol C Tables 4.2.6.8 and 6.1.1.4'

loop_
_geom_angle_atom_site_label_1
_geom_angle_atom_site_label_2
_geom_angle_atom_site_label_3
_geom_angle
C9 Fe1 C5 119.68(9)
C9 Fe1 C2 159.96(9)
C5 Fe1 C2 68.96(9)
C9 Fe1 C8 40.80(10)
C5 Fe1 C8 155.05(9)
C2 Fe1 C8 124.27(9)
C9 Fe1 C10 40.91(10)
C5 Fe1 C10 106.50(9)
C2 Fe1 C10 158.39(9)
C8 Fe1 C10 68.85(10)
C9 Fe1 C3 122.36(9)
C5 Fe1 C3 68.75(9)
C2 Fe1 C3 40.78(8)
C8 Fe1 C3 106.41(9)
C10 Fe1 C3 159.11(9)
C9 Fe1 C6 68.53(9)
C5 Fe1 C6 124.75(9)
C2 Fe1 C6 123.40(9)
C8 Fe1 C6 68.62(9)
C10 Fe1 C6 40.72(9)
C3 Fe1 C6 158.32(9)
C9 Fe1 C1 156.35(10)
C5 Fe1 C1 41.45(8)
C2 Fe1 C1 41.32(8)
C8 Fe1 C1 161.87(10)
C10 Fe1 C1 121.33(9)
C3 Fe1 C1 69.45(8)
C6 Fe1 C1 108.35(8)
C9 Fe1 C4 105.35(9)
C5 Fe1 C4 40.89(9)
C2 Fe1 C4 68.50(9)
C8 Fe1 C4 119.60(9)
C10 Fe1 C4 122.74(9)
C3 Fe1 C4 40.53(9)
C6 Fe1 C4 160.54(9)
C1 Fe1 C4 69.43(8)
C9 Fe1 C7 68.64(10)
C5 Fe1 C7 162.20(9)
C2 Fe1 C7 108.85(9)
C8 Fe1 C7 40.92(10)
C10 Fe1 C7 68.66(9)
C3 Fe1 C7 121.91(9)
C6 Fe1 C7 40.63(9)
C1 Fe1 C7 125.24(9)
C4 Fe1 C7 156.20(9)
C2 C1 C5 106.07(18)
C2 C1 Si1 122.13(16)
C5 C1 Si1 131.79(17)
C2 C1 Fe1 69.08(11)
C5 C1 Fe1 68.75(11)
Si1 C1 Fe1 125.89(11)
C3 C2 C1 108.90(18)
C3 C2 Fe1 69.83(12)
C1 C2 Fe1 69.60(11)
C4 C3 C2 108.14(19)
C4 C3 Fe1 69.82(12)
C2 C3 Fe1 69.39(12)
C3 C4 C5 108.18(19)
C3 C4 Fe1 69.65(12)
C5 C4 Fe1 68.98(12)
C4 C5 C1 108.71(19)
C4 C5 Fe1 70.12(12)
C1 C5 Fe1 69.79(11)
C10 C6 C7 108.4(2)
C10 C6 Fe1 69.47(13)
C7 C6 Fe1 69.79(13)
C6 C7 C8 107.8(2)
C6 C7 Fe1 69.58(13)
C8 C7 Fe1 69.23(13)
C9 C8 C7 107.7(2)
C9 C8 Fe1 69.30(13)
C7 C8 Fe1 69.85(12)
C8 C9 C10 108.5(2)
C8 C9 Fe1 69.89(13)
C10 C9 Fe1 69.89(12)
C6 C10 C9 107.6(2)
C6 C10 Fe1 69.81(13)
C9 C10 Fe1 69.20(13)
C17 Fe2 C15 157.55(11)
C17 Fe2 C16 40.94(11)
C15 Fe2 C16 122.28(10)
C17 Fe2 C18 40.94(11)
C15 Fe2 C18 160.57(11)
C16 Fe2 C18 68.77(11)
C17 Fe2 C12 107.31(11)
C15 Fe2 C12 68.70(10)
C16 Fe2 C12 125.73(11)
C18 Fe2 C12 119.87(11)
C17 Fe2 C11 120.89(10)
C15 Fe2 C11 41.42(9)
C16 Fe2 C11 107.97(10)
C18 Fe2 C11 155.91(10)
C12 Fe2 C11 41.36(9)
C17 Fe2 C14 159.96(11)
C15 Fe2 C14 41.01(9)
C16 Fe2 C14 157.18(11)
C18 Fe2 C14 122.82(11)
C12 Fe2 C14 68.36(11)
C11 Fe2 C14 69.68(10)
C17 Fe2 C19 68.63(11)
C15 Fe2 C19 124.53(11)
C16 Fe2 C19 68.42(11)
C18 Fe2 C19 40.76(11)
C12 Fe2 C19 154.88(11)
C11 Fe2 C19 162.17(11)
C14 Fe2 C19 106.51(11)
C17 Fe2 C20 68.58(11)
C15 Fe2 C20 108.41(10)
C16 Fe2 C20 40.52(11)
C18 Fe2 C20 68.60(11)
C12 Fe2 C20 162.98(11)
C11 Fe2 C20 125.37(10)
C14 Fe2 C20 121.23(11)
C19 Fe2 C20 40.66(11)
C17 Fe2 C13 123.58(12)
C15 Fe2 C13 68.65(10)
C16 Fe2 C13 161.59(12)
C18 Fe2 C13 105.70(11)
C12 Fe2 C13 40.55(11)
C11 Fe2 C13 69.51(10)
C14 Fe2 C13 40.53(11)
C19 Fe2 C13 119.60(11)
C20 Fe2 C13 155.55(12)
C15 C11 C12 105.6(2)
C15 C11 Si1 127.19(17)
C12 C11 Si1 127.20(18)
C15 C11 Fe2 68.85(12)
C12 C11 Fe2 69.12(13)
Si1 C11 Fe2 126.21(12)
C13 C12 C11 109.5(2)
C13 C12 Fe2 70.20(14)
C11 C12 Fe2 69.51(13)
C14 C13 C12 108.0(2)
C14 C13 Fe2 69.50(14)
C12 C13 Fe2 69.25(14)
C13 C14 C15 108.0(2)
C13 C14 Fe2 69.97(14)
C15 C14 Fe2 69.02(13)
C14 C15 C11 109.0(2)
C14 C15 Fe2 69.97(13)
C11 C15 Fe2 69.72(12)
C20 C16 C17 108.1(2)
C20 C16 Fe2 70.07(14)
C17 C16 Fe2 69.31(14)
C18 C17 C16 107.9(2)
C18 C17 Fe2 69.74(14)
C16 C17 Fe2 69.76(13)
C19 C18 C17 107.8(2)
C19 C18 Fe2 70.00(14)
C17 C18 Fe2 69.32(14)
C18 C19 C20 108.0(2)
C18 C19 Fe2 69.24(14)
C20 C19 Fe2 69.63(14)
C16 C20 C19 108.1(2)
C16 C20 Fe2 69.41(15)
C19 C20 Fe2 69.71(15)
O1 Si1 O2 101.33(9)
O1 Si1 C1 115.55(10)
O2 Si1 C1 110.26(10)
O1 Si1 C11 107.78(10)
O2 Si1 C11 112.11(10)
C1 Si1 C11 109.62(10)
C21 O1 Si1 137.87(16)
C26 O2 Si1 129.67(16)
C21 O3 C25 112.9(3)
C26 O4 C30 112.7(2)
C22 C21 O1 121.8(2)
C22 C21 O3 123.2(2)
O1 C21 O3 115.0(2)
C21 C22 C24 120.7(2)
C21 C22 C23 122.6(2)
C24 C22 C23 116.7(2)
C27 C26 O2 123.9(3)
C27 C26 O4 122.2(2)
O2 C26 O4 113.8(2)
C26 C27 C29 123.1(3)
C26 C27 C28 120.7(3)
C29 C27 C28 116.1(3)

loop_
_geom_bond_atom_site_label_1
_geom_bond_atom_site_label_2
_geom_bond_distance
Fe1 C9 2.040(2)
Fe1 C5 2.040(2)
Fe1 C2 2.047(2)
Fe1 C8 2.048(2)
Fe1 C10 2.049(2)
Fe1 C3 2.053(2)
Fe1 C6 2.053(2)
Fe1 C1 2.054(2)
Fe1 C4 2.055(2)
Fe1 C7 2.056(2)
C1 C2 1.447(3)
C1 C5 1.449(3)
C1 Si1 1.841(2)
C2 C3 1.428(3)
C3 C4 1.423(3)
C4 C5 1.430(3)
C6 C10 1.427(3)
C6 C7 1.427(3)
C7 C8 1.434(3)
C8 C9 1.425(4)
C9 C10 1.429(3)
Fe2 C17 2.036(2)
Fe2 C15 2.038(2)
Fe2 C16 2.042(2)
Fe2 C18 2.041(2)
Fe2 C12 2.044(2)
Fe2 C11 2.050(2)
Fe2 C14 2.051(2)
Fe2 C19 2.051(2)
Fe2 C20 2.050(3)
Fe2 C13 2.057(3)
C11 C15 1.446(3)
C11 C12 1.446(3)
C11 Si1 1.846(2)
C12 C13 1.421(4)
C13 C14 1.423(4)
C14 C15 1.432(3)
C16 C20 1.417(4)
C16 C17 1.426(4)
C17 C18 1.426(4)
C18 C19 1.425(4)
C19 C20 1.425(4)
Si1 O1 1.6418(18)
Si1 O2 1.6534(17)
O1 C21 1.361(3)
O2 C26 1.370(3)
O3 C21 1.370(3)
O3 C25 1.447(4)
O4 C26 1.382(3)
O4 C30 1.431(3)
C21 C22 1.333(3)
C22 C24 1.501(3)
C22 C23 1.504(3)
C26 C27 1.324(4)
C27 C29 1.483(4)
C27 C28 1.519(5)
